data_7704179
loop_
_publ_author_name
'Zhu, Xiao-Quan'
'Cao, Wen-Hai'
'Su, Shao-Dong'
'Wu, Xin-Tao'
'Sheng, Tian-Lu'

_publ_section_title
;
 Effects of ligand substituents on the single-molecule magnetic behavior
 of quinonoid-bridged dicobalt compounds.
;
_journal_issue 20
_journal_name_full 'Dalton transactions (Cambridge, England : 2003)'
_journal_page_first 6738
_journal_page_last 6743
_journal_paper_doi 10.1039/d0dt00033g
_journal_volume 49
_journal_year 2020
_chemical_formula_sum 'C173 H208 Cl6 Co4 N22 O28'
_chemical_formula_weight 3492.03
_space_group_crystal_system monoclinic
_space_group_IT_number 14
_space_group_name_Hall '-P 2ybc'
_space_group_name_H-M_alt 'P 1 21/c 1'
_atom_sites_solution_hydrogens mixed
_audit_creation_method SHELXL-2014/7
_audit_update_record
;
2020-02-24 deposited with the CCDC.	2020-04-22 downloaded from the CCDC.
;
_cell_angle_alpha 90
_cell_angle_beta 114.933(12)
_cell_angle_gamma 90
_cell_formula_units_Z 2
_cell_length_a 18.947(5)
_cell_length_b 16.237(4)
_cell_length_c 31.011(6)
_cell_measurement_reflns_used 25005
_cell_measurement_temperature 123(2)
_cell_measurement_theta_max 27.4855
_cell_measurement_theta_min 2.0556
_cell_volume 8651(4)
_computing_cell_refinement 'CrystalClear (Rigaku Inc., 2008)'
_computing_data_collection 'CrystalClear (Rigaku Inc., 2008)'
_computing_data_reduction 'CrystalClear (Rigaku Inc., 2008)'
_computing_molecular_graphics 'Bruker SHELXTL'
_computing_publication_material 'Bruker SHELXTL'
_computing_structure_refinement 'SHELXL-2014/7 (Sheldrick, 2014)'
_computing_structure_solution 'SHELXL-2014/7 (Sheldrick, 2014)'
_diffrn_ambient_temperature 123(2)
_diffrn_detector_area_resol_mean 28.5714
_diffrn_measured_fraction_theta_full 0.997
_diffrn_measured_fraction_theta_max 0.994
_diffrn_measurement_device_type Saturn724+
_diffrn_measurement_method CCD_Profile_fitting
_diffrn_radiation_type MoK\a
_diffrn_radiation_wavelength 0.71073
_diffrn_reflns_av_R_equivalents 0.0519
_diffrn_reflns_av_unetI/netI 0.0742
_diffrn_reflns_Laue_measured_fraction_full 0.997
_diffrn_reflns_Laue_measured_fraction_max 0.994
_diffrn_reflns_limit_h_max 24
_diffrn_reflns_limit_h_min -24
_diffrn_reflns_limit_k_max 16
_diffrn_reflns_limit_k_min -21
_diffrn_reflns_limit_l_max 40
_diffrn_reflns_limit_l_min -40
_diffrn_reflns_number 70192
_diffrn_reflns_point_group_measured_fraction_full 0.997
_diffrn_reflns_point_group_measured_fraction_max 0.994
_diffrn_reflns_theta_full 25.242
_diffrn_reflns_theta_max 27.490
_diffrn_reflns_theta_min 2.056
_exptl_absorpt_coefficient_mu 0.545
_exptl_absorpt_correction_T_max 1.0000
_exptl_absorpt_correction_T_min 0.8033
_exptl_absorpt_correction_type multi-scan
_exptl_absorpt_process_details 'RIGAKU/MSC(2004), CrystalClear Version 1.3.6 was used for absorption correction.'
_exptl_crystal_colour red
_exptl_crystal_density_diffrn 1.341
_exptl_crystal_description Prism
_exptl_crystal_F_000 3667
_platon_squeeze_details ' ?'
_refine_diff_density_max 1.164
_refine_diff_density_min -0.733
_refine_diff_density_rms 0.094
_refine_ls_extinction_method none
_refine_ls_goodness_of_fit_ref 1.011
_refine_ls_hydrogen_treatment constr
_refine_ls_matrix_type full
_refine_ls_number_parameters 1067
_refine_ls_number_reflns 19757
_refine_ls_number_restraints 15
_refine_ls_restrained_S_all 1.016
_refine_ls_R_factor_all 0.0775
_refine_ls_R_factor_gt 0.0679
_refine_ls_shift/su_max 0.000
_refine_ls_shift/su_mean 0.000
_refine_ls_structure_factor_coef Fsqd
_refine_ls_weighting_details 'w=1/[\s^2^(Fo^2^)+(0.1074P)^2^+8.0444P] where P=(Fo^2^+2Fc^2^)/3'
_refine_ls_weighting_scheme calc
_refine_ls_wR_factor_gt 0.1830
_refine_ls_wR_factor_ref 0.1950
_reflns_Friedel_coverage 0.000
_reflns_number_gt 16507
_reflns_number_total 19757
_reflns_threshold_expression 'I > 2\s(I)'
_cod_data_source_file d0dt00033g2.cif
_cod_data_source_block a_CCDC2
_cod_depositor_comments
;
The following automatic conversions were performed:

data item '_exptl_absorpt_correction_type' value 'Multi-scan' was
changed to 'multi-scan' in accordance with the
/home/data/users/saulius/crontab/automatic-downloads/rss-feeds/RSC/lib/dictionaries/cif_core.dic
dictionary named 'cif_core.dic' version 2.4.2 last updated on
2011-04-26.

Automatic conversion script
Id: cif_fix_values 7556 2019-12-06 15:28:31Z antanas 

 Adding full bibliography for 7704177--7704179.cif.
;
_cod_original_sg_symbol_H-M 'P 21/c'
_cod_database_code 7704179
_shelx_shelxl_version_number 2014/7
_shelx_space_group_comment
;
The symmetry employed for this shelxl refinement is uniquely defined
by the following loop, which should always be used as a source of
symmetry information in preference to the above space-group names.
They are only intended as comments.
;

loop_
_space_group_symop_operation_xyz
'x, y, z'
'-x, y+1/2, -z+1/2'
'-x, -y, -z'
'x, -y-1/2, z-1/2'

loop_
_atom_site_label
_atom_site_type_symbol
_atom_site_fract_x
_atom_site_fract_y
_atom_site_fract_z
_atom_site_U_iso_or_equiv
_atom_site_adp_type
_atom_site_occupancy
_atom_site_site_symmetry_order
_atom_site_calc_flag
_atom_site_refinement_flags_posn
_atom_site_refinement_flags_adp
_atom_site_refinement_flags_occupancy
_atom_site_disorder_assembly
_atom_site_disorder_group
Co1 Co 0.01531(2) 0.02348(2) -0.14835(2) 0.02135(10) Uani 1 1 d . . . . .
Co2 Co 0.40785(2) -0.05224(2) -0.18004(2) 0.02121(10) Uani 1 1 d . . . . .
O1 O 0.09149(11) 0.08248(12) -0.17231(7) 0.0259(4) Uani 1 1 d . . . . .
O2 O 0.10579(11) -0.06160(12) -0.13234(7) 0.0262(4) Uani 1 1 d . . . . .
O3 O 0.31684(11) 0.03207(12) -0.19566(7) 0.0259(4) Uani 1 1 d . . . . .
O4 O 0.33697(10) -0.10533(12) -0.15002(7) 0.0253(4) Uani 1 1 d . . . . .
O5 O 0.20594(13) 0.15000(13) -0.19718(9) 0.0375(5) Uani 1 1 d . . . . .
O6 O 0.23543(13) -0.16587(13) -0.11302(8) 0.0357(5) Uani 1 1 d . . . . .
N1 N -0.04804(13) -0.06790(15) -0.12435(8) 0.0258(5) Uani 1 1 d . . . . .
N2 N -0.07232(13) -0.01213(15) -0.21750(8) 0.0248(5) Uani 1 1 d . . . . .
N3 N -0.05391(12) 0.13821(15) -0.16372(8) 0.0244(5) Uani 1 1 d . . . . .
N4 N 0.05335(13) 0.06643(14) -0.07623(8) 0.0231(4) Uani 1 1 d . . . . .
N5 N 0.41854(13) -0.17887(15) -0.20075(8) 0.0260(5) Uani 1 1 d . . . . .
N6 N 0.50838(12) -0.09291(15) -0.11168(8) 0.0250(5) Uani 1 1 d . . . . .
N7 N 0.48693(13) 0.05355(15) -0.16674(9) 0.0287(5) Uani 1 1 d . . . . .
N8 N 0.40121(13) -0.03274(16) -0.25490(9) 0.0284(5) Uani 1 1 d . . . . .
C1 C 0.15093(14) 0.04185(16) -0.16796(9) 0.0210(5) Uani 1 1 d . . . . .
C2 C 0.15926(14) -0.04242(16) -0.14454(9) 0.0207(5) Uani 1 1 d . . . . .
C3 C 0.22445(15) -0.09144(17) -0.13649(10) 0.0246(5) Uani 1 1 d . . . . .
C4 C 0.27763(14) -0.06552(17) -0.15395(9) 0.0216(5) Uani 1 1 d . . . . .
C5 C 0.26744(14) 0.01713(16) -0.17912(9) 0.0217(5) Uani 1 1 d . . . . .
C6 C 0.20813(15) 0.07019(17) -0.18188(10) 0.0249(5) Uani 1 1 d . . . . .
C7 C -0.12874(15) -0.06353(19) -0.16176(10) 0.0284(6) Uani 1 1 d . . . . .
H7A H -0.1525 -0.0122 -0.1588 0.034 Uiso 1 1 calc R U . . .
H7B H -0.1590 -0.1085 -0.1576 0.034 Uiso 1 1 calc R U . . .
C8 C -0.12988(16) -0.06875(19) -0.21127(10) 0.0287(6) Uani 1 1 d . . . . .
H8A H -0.1186 -0.1249 -0.2170 0.034 Uiso 1 1 calc R U . . .
H8B H -0.1817 -0.0553 -0.2348 0.034 Uiso 1 1 calc R U . . .
C9 C -0.10882(16) 0.06621(19) -0.24092(10) 0.0287(6) Uani 1 1 d . . . . .
H9A H -0.1567 0.0542 -0.2686 0.034 Uiso 1 1 calc R U . . .
H9B H -0.0740 0.0946 -0.2516 0.034 Uiso 1 1 calc R U . . .
C10 C -0.12668(15) 0.12194(19) -0.20740(10) 0.0273(6) Uani 1 1 d . . . . .
H10A H -0.1483 0.1736 -0.2232 0.033 Uiso 1 1 calc R U . . .
H10B H -0.1649 0.0958 -0.1987 0.033 Uiso 1 1 calc R U . . .
C11 C -0.06826(15) 0.15036(18) -0.12067(10) 0.0268(5) Uani 1 1 d . . . . .
H11A H -0.1054 0.1097 -0.1200 0.032 Uiso 1 1 calc R U . . .
H11B H -0.0902 0.2046 -0.1215 0.032 Uiso 1 1 calc R U . . .
C12 C 0.00799(16) 0.14188(18) -0.07598(10) 0.0283(6) Uani 1 1 d . . . . .
H12A H 0.0399 0.1901 -0.0731 0.034 Uiso 1 1 calc R U . . .
H12B H -0.0035 0.1402 -0.0483 0.034 Uiso 1 1 calc R U . . .
C13 C 0.03898(16) -0.00260(19) -0.04926(10) 0.0287(6) Uani 1 1 d . . . . .
H13A H 0.0426 0.0177 -0.0190 0.034 Uiso 1 1 calc R U . . .
H13B H 0.0786 -0.0445 -0.0429 0.034 Uiso 1 1 calc R U . . .
C14 C -0.04096(16) -0.04033(18) -0.07703(10) 0.0267(6) Uani 1 1 d . . . . .
H14A H -0.0481 -0.0869 -0.0597 0.032 Uiso 1 1 calc R U . . .
H14B H -0.0810 0.0001 -0.0810 0.032 Uiso 1 1 calc R U . . .
C15 C -0.01340(16) -0.15218(18) -0.12030(11) 0.0294(6) Uani 1 1 d . . . . .
H15A H 0.0404 -0.1495 -0.0971 0.035 Uiso 1 1 calc R U . . .
H15B H -0.0131 -0.1658 -0.1507 0.035 Uiso 1 1 calc R U . . .
C16 C -0.05229(18) -0.2224(2) -0.10637(12) 0.0344(6) Uani 1 1 d . . . . .
C17 C -0.1159(2) -0.2637(2) -0.14031(14) 0.0425(8) Uani 1 1 d . . . . .
H17A H -0.1379 -0.2452 -0.1716 0.051 Uiso 1 1 calc R U . . .
C18 C -0.1468(3) -0.3328(3) -0.12763(19) 0.0594(12) Uani 1 1 d . . . . .
H18A H -0.1894 -0.3599 -0.1504 0.071 Uiso 1 1 calc R U . . .
C19 C -0.1144(4) -0.3608(3) -0.0816(2) 0.0757(16) Uani 1 1 d . . . . .
H19A H -0.1348 -0.4072 -0.0734 0.091 Uiso 1 1 calc R U . . .
C20 C -0.0519(4) -0.3206(3) -0.04769(19) 0.0796(17) Uani 1 1 d . . . . .
H20A H -0.0302 -0.3398 -0.0165 0.095 Uiso 1 1 calc R U . . .
C21 C -0.0209(3) -0.2507(3) -0.06001(15) 0.0549(10) Uani 1 1 d . . . . .
H21A H 0.0210 -0.2232 -0.0368 0.066 Uiso 1 1 calc R U . . .
C22 C -0.03253(16) -0.05332(18) -0.24445(10) 0.0270(6) Uani 1 1 d . . . . .
H22A H -0.0053 -0.1013 -0.2265 0.032 Uiso 1 1 calc R U . . .
H22B H 0.0064 -0.0158 -0.2457 0.032 Uiso 1 1 calc R U . . .
C23 C -0.08380(16) -0.08053(19) -0.29483(10) 0.0291(6) Uani 1 1 d . . . . .
C24 C -0.1000(2) -0.0276(2) -0.33274(12) 0.0382(7) Uani 1 1 d . . . . .
H24A H -0.0801 0.0257 -0.3272 0.046 Uiso 1 1 calc R U . . .
C25 C -0.1455(2) -0.0528(2) -0.37876(12) 0.0449(8) Uani 1 1 d . . . . .
H25A H -0.1566 -0.0164 -0.4039 0.054 Uiso 1 1 calc R U . . .
C26 C -0.1745(2) -0.1320(3) -0.38752(13) 0.0464(9) Uani 1 1 d . . . . .
H26A H -0.2053 -0.1489 -0.4185 0.056 Uiso 1 1 calc R U . . .
C27 C -0.15768(19) -0.1861(2) -0.35002(13) 0.0395(7) Uani 1 1 d . . . . .
H27A H -0.1770 -0.2396 -0.3557 0.047 Uiso 1 1 calc R U . . .
C28 C -0.11196(18) -0.1605(2) -0.30394(12) 0.0335(6) Uani 1 1 d . . . . .
H28A H -0.1000 -0.1974 -0.2789 0.040 Uiso 1 1 calc R U . . .
C29 C -0.01111(15) 0.21078(17) -0.17173(10) 0.0270(5) Uani 1 1 d . . . . .
H29A H -0.0061 0.2019 -0.2012 0.032 Uiso 1 1 calc R U . . .
H29B H 0.0410 0.2118 -0.1463 0.032 Uiso 1 1 calc R U . . .
C30 C -0.04777(16) 0.29421(18) -0.17409(11) 0.0286(6) Uani 1 1 d . . . . .
C31 C -0.0294(2) 0.3418(2) -0.13360(13) 0.0402(7) Uani 1 1 d . . . . .
H31A H 0.0054 0.3210 -0.1044 0.048 Uiso 1 1 calc R U . . .
C32 C -0.0610(2) 0.4189(2) -0.13527(15) 0.0478(8) Uani 1 1 d . . . . .
H32A H -0.0480 0.4491 -0.1075 0.057 Uiso 1 1 calc R U . . .
C33 C -0.1122(2) 0.4512(2) -0.17850(16) 0.0478(9) Uani 1 1 d . . . . .
H33A H -0.1338 0.5031 -0.1800 0.057 Uiso 1 1 calc R U . . .
C34 C -0.1307(2) 0.4057(2) -0.21937(14) 0.0460(8) Uani 1 1 d . . . . .
H34A H -0.1649 0.4272 -0.2485 0.055 Uiso 1 1 calc R U . . .
C35 C -0.09893(19) 0.3281(2) -0.21743(12) 0.0366(7) Uani 1 1 d . . . . .
H35A H -0.1118 0.2982 -0.2453 0.044 Uiso 1 1 calc R U . . .
C36 C 0.13893(15) 0.08455(18) -0.05675(10) 0.0261(5) Uani 1 1 d . . . . .
H36A H 0.1658 0.0335 -0.0564 0.031 Uiso 1 1 calc R U . . .
H36B H 0.1474 0.1217 -0.0786 0.031 Uiso 1 1 calc R U . . .
C37 C 0.17619(15) 0.12160(19) -0.00793(10) 0.0289(6) Uani 1 1 d . . . . .
C38 C 0.20051(17) 0.0733(2) 0.03293(11) 0.0363(7) Uani 1 1 d . . . . .
H38A H 0.1940 0.0165 0.0304 0.044 Uiso 1 1 calc R U . . .
C39 C 0.23479(18) 0.1105(3) 0.07785(12) 0.0453(9) Uani 1 1 d . . . . .
H39A H 0.2508 0.0783 0.1051 0.054 Uiso 1 1 calc R U . . .
C40 C 0.2447(2) 0.1940(3) 0.08174(14) 0.0541(10) Uani 1 1 d . . . . .
H40A H 0.2670 0.2184 0.1117 0.065 Uiso 1 1 calc R U . . .
C41 C 0.2220(2) 0.2420(3) 0.04173(15) 0.0567(11) Uani 1 1 d . . . . .
H41A H 0.2294 0.2987 0.0445 0.068 Uiso 1 1 calc R U . . .
C42 C 0.1882(2) 0.2059(2) -0.00280(13) 0.0445(8) Uani 1 1 d . . . . .
H42A H 0.1732 0.2388 -0.0298 0.053 Uiso 1 1 calc R U . . .
C43 C 0.47337(17) -0.22275(19) -0.15686(11) 0.0308(6) Uani 1 1 d . . . . .
H43A H 0.4948 -0.2705 -0.1659 0.037 Uiso 1 1 calc R U . . .
H43B H 0.4452 -0.2418 -0.1389 0.037 Uiso 1 1 calc R U . . .
C44 C 0.53881(16) -0.16657(19) -0.12604(10) 0.0299(6) Uani 1 1 d . . . . .
H44A H 0.5734 -0.1962 -0.0979 0.036 Uiso 1 1 calc R U . . .
H44B H 0.5686 -0.1497 -0.1434 0.036 Uiso 1 1 calc R U . . .
C45 C 0.56797(16) -0.0257(2) -0.09622(10) 0.0309(6) Uani 1 1 d . . . . .
H45A H 0.6192 -0.0495 -0.0790 0.037 Uiso 1 1 calc R U . . .
H45B H 0.5580 0.0111 -0.0748 0.037 Uiso 1 1 calc R U . . .
C46 C 0.56670(16) 0.0226(2) -0.13784(11) 0.0311(6) Uani 1 1 d . . . . .
H46A H 0.6025 0.0686 -0.1266 0.037 Uiso 1 1 calc R U . . .
H46B H 0.5833 -0.0122 -0.1572 0.037 Uiso 1 1 calc R U . . .
C47 C 0.48181(18) 0.08525(19) -0.21353(11) 0.0319(6) Uani 1 1 d . . . . .
H47A H 0.5291 0.1149 -0.2085 0.038 Uiso 1 1 calc R U . . .
H47B H 0.4385 0.1233 -0.2271 0.038 Uiso 1 1 calc R U . . .
C48 C 0.47067(17) 0.01491(19) -0.24769(11) 0.0313(6) Uani 1 1 d . . . . .
H48A H 0.4658 0.0366 -0.2780 0.038 Uiso 1 1 calc R U . . .
H48B H 0.5159 -0.0208 -0.2352 0.038 Uiso 1 1 calc R U . . .
C49 C 0.40665(17) -0.11567(19) -0.27469(10) 0.0308(6) Uani 1 1 d . . . . .
H49A H 0.3547 -0.1374 -0.2926 0.037 Uiso 1 1 calc R U . . .
H49B H 0.4315 -0.1100 -0.2962 0.037 Uiso 1 1 calc R U . . .
C50 C 0.45246(16) -0.17452(19) -0.23570(10) 0.0289(6) Uani 1 1 d . . . . .
H50A H 0.4518 -0.2287 -0.2490 0.035 Uiso 1 1 calc R U . . .
H50B H 0.5061 -0.1563 -0.2201 0.035 Uiso 1 1 calc R U . . .
C51 C 0.33965(15) -0.21926(18) -0.22125(10) 0.0257(5) Uani 1 1 d . . . . .
H51A H 0.3028 -0.1812 -0.2435 0.031 Uiso 1 1 calc R U . . .
H51B H 0.3239 -0.2280 -0.1956 0.031 Uiso 1 1 calc R U . . .
C52 C 0.33345(15) -0.30031(18) -0.24643(10) 0.0273(6) Uani 1 1 d . . . . .
C53 C 0.35305(18) -0.3742(2) -0.22067(11) 0.0341(6) Uani 1 1 d . . . . .
H53A H 0.3716 -0.3729 -0.1877 0.041 Uiso 1 1 calc R U . . .
C54 C 0.34502(19) -0.4493(2) -0.24381(13) 0.0388(7) Uani 1 1 d . . . . .
H54A H 0.3581 -0.4979 -0.2263 0.047 Uiso 1 1 calc R U . . .
C55 C 0.31764(18) -0.4520(2) -0.29268(13) 0.0383(7) Uani 1 1 d . . . . .
H55A H 0.3128 -0.5023 -0.3080 0.046 Uiso 1 1 calc R U . . .
C56 C 0.29741(18) -0.3799(2) -0.31899(12) 0.0370(7) Uani 1 1 d . . . . .
H56A H 0.2790 -0.3818 -0.3519 0.044 Uiso 1 1 calc R U . . .
C57 C 0.30478(16) -0.3046(2) -0.29599(11) 0.0313(6) Uani 1 1 d . . . . .
H57A H 0.2904 -0.2564 -0.3138 0.038 Uiso 1 1 calc R U . . .
C58 C 0.48527(15) -0.11095(18) -0.07181(9) 0.0252(5) Uani 1 1 d . . . . .
H58A H 0.4491 -0.1568 -0.0812 0.030 Uiso 1 1 calc R U . . .
H58B H 0.4578 -0.0635 -0.0675 0.030 Uiso 1 1 calc R U . . .
C59 C 0.55200(16) -0.13142(19) -0.02439(10) 0.0272(6) Uani 1 1 d . . . . .
C60 C 0.59080(17) -0.0697(2) 0.00862(10) 0.0318(6) Uani 1 1 d . . . . .
H60A H 0.5755 -0.0151 0.0015 0.038 Uiso 1 1 calc R U . . .
C61 C 0.65146(19) -0.0888(2) 0.05167(11) 0.0412(8) Uani 1 1 d . . . . .
H61A H 0.6768 -0.0470 0.0731 0.049 Uiso 1 1 calc R U . . .
C62 C 0.67439(19) -0.1687(3) 0.06287(12) 0.0446(8) Uani 1 1 d . . . . .
H62A H 0.7157 -0.1811 0.0917 0.054 Uiso 1 1 calc R U . . .
C63 C 0.6361(2) -0.2311(2) 0.03128(12) 0.0428(8) Uani 1 1 d . . . . .
H63A H 0.6514 -0.2855 0.0391 0.051 Uiso 1 1 calc R U . . .
C64 C 0.57514(19) -0.2127(2) -0.01201(11) 0.0335(6) Uani 1 1 d . . . . .
H64A H 0.5494 -0.2550 -0.0330 0.040 Uiso 1 1 calc R U . . .
C65 C 0.46090(16) 0.11624(18) -0.14078(10) 0.0275(5) Uani 1 1 d . . . . .
H65A H 0.4435 0.0865 -0.1199 0.033 Uiso 1 1 calc R U . . .
H65B H 0.4158 0.1442 -0.1642 0.033 Uiso 1 1 calc R U . . .
C66 C 0.51758(16) 0.18158(18) -0.11132(10) 0.0280(6) Uani 1 1 d . . . . .
C67 C 0.5538(2) 0.2365(2) -0.13028(12) 0.0389(7) Uani 1 1 d . . . . .
H67A H 0.5453 0.2319 -0.1620 0.047 Uiso 1 1 calc R U . . .
C68 C 0.6021(2) 0.2974(3) -0.10230(13) 0.0502(9) Uani 1 1 d . . . . .
H68A H 0.6271 0.3324 -0.1151 0.060 Uiso 1 1 calc R U . . .
C69 C 0.6139(2) 0.3071(2) -0.05535(14) 0.0500(9) Uani 1 1 d . . . . .
H69A H 0.6465 0.3486 -0.0368 0.060 Uiso 1 1 calc R U . . .
C70 C 0.5772(2) 0.2549(2) -0.03626(12) 0.0438(8) Uani 1 1 d . . . . .
H70A H 0.5838 0.2618 -0.0050 0.053 Uiso 1 1 calc R U . . .
C71 C 0.52991(19) 0.1916(2) -0.06414(11) 0.0352(6) Uani 1 1 d . . . . .
H71A H 0.5063 0.1556 -0.0509 0.042 Uiso 1 1 calc R U . . .
C72 C 0.32725(16) 0.00947(19) -0.28738(10) 0.0294(6) Uani 1 1 d . . . . .
H72A H 0.3276 0.0651 -0.2759 0.035 Uiso 1 1 calc R U . . .
H72B H 0.2837 -0.0193 -0.2856 0.035 Uiso 1 1 calc R U . . .
C73 C 0.3140(2) 0.0138(2) -0.33898(12) 0.0395(8) Uani 1 1 d . . . . .
C74 C 0.2674(2) -0.0464(3) -0.37156(13) 0.0506(10) Uani 1 1 d . . . . .
H74A H 0.2449 -0.0881 -0.3610 0.061 Uiso 1 1 calc R U . . .
C75 C 0.2547(3) -0.0444(3) -0.41873(15) 0.0725(16) Uani 1 1 d . . . . .
H75A H 0.2240 -0.0848 -0.4393 0.087 Uiso 1 1 calc R U . . .
C76 C 0.2860(4) 0.0150(4) -0.43552(17) 0.0790(18) Uani 1 1 d . . . . .
H76A H 0.2772 0.0152 -0.4674 0.095 Uiso 1 1 calc R U . . .
C77 C 0.3313(3) 0.0758(4) -0.40486(19) 0.0722(16) Uani 1 1 d . . . . .
H77A H 0.3532 0.1167 -0.4164 0.087 Uiso 1 1 calc R U . . .
C78 C 0.3449(2) 0.0764(3) -0.35614(15) 0.0531(10) Uani 1 1 d . . . . .
H78A H 0.3740 0.1183 -0.3361 0.064 Uiso 1 1 calc R U . . .
C79 C 0.2640(3) -0.1549(3) -0.06205(15) 0.0594(11) Uani 1 1 d . . . . .
H79A H 0.2664 -0.2074 -0.0472 0.089 Uiso 1 1 calc R U . . .
H79B H 0.2294 -0.1192 -0.0554 0.089 Uiso 1 1 calc R U . . .
H79C H 0.3150 -0.1309 -0.0498 0.089 Uiso 1 1 calc R U . . .
C80 C 0.1771(2) 0.1584(2) -0.24544(15) 0.0506(9) Uani 1 1 d . . . . .
H80A H 0.1834 0.2144 -0.2532 0.076 Uiso 1 1 calc R U . . .
H80B H 0.1228 0.1443 -0.2596 0.076 Uiso 1 1 calc R U . . .
H80C H 0.2048 0.1224 -0.2575 0.076 Uiso 1 1 calc R U . . .
N9 N -0.3007(3) -0.0348(3) -0.3423(2) 0.0839(13) Uani 1 1 d . . . . .
C81 C -0.3509(3) -0.1847(3) -0.35329(16) 0.0620(12) Uani 1 1 d . . . . .
H81A H -0.3865 -0.1909 -0.3388 0.093 Uiso 1 1 calc R U . . .
H81B H -0.3083 -0.2224 -0.3389 0.093 Uiso 1 1 calc R U . . .
H81C H -0.3774 -0.1961 -0.3867 0.093 Uiso 1 1 calc R U . . .
C82 C -0.3220(3) -0.1025(3) -0.34654(16) 0.0582(10) Uani 1 1 d . . . . .
N10 N 0.0474(4) -0.2833(3) -0.19615(19) 0.0906(15) Uani 1 1 d . . . . .
C83 C 0.1155(5) -0.3208(4) -0.1078(2) 0.097(2) Uani 1 1 d . . . . .
H83A H 0.0806 -0.3544 -0.1002 0.146 Uiso 1 1 calc R U . . .
H83B H 0.1279 -0.2719 -0.0887 0.146 Uiso 1 1 calc R U . . .
H83C H 0.1623 -0.3511 -0.1016 0.146 Uiso 1 1 calc R U . . .
C84 C 0.0795(4) -0.2991(3) -0.1564(2) 0.0706(13) Uani 1 1 d . . . . .
N11 N 0.6032(6) -0.4615(7) 0.0067(3) 0.167(4) Uani 1 1 d . . . . .
C85 C 0.4904(5) -0.4691(9) -0.0811(4) 0.199(5) Uani 1 1 d . U . . .
H85A H 0.5119 -0.4853 -0.1028 0.298 Uiso 1 1 d R U . . .
H85B H 0.4667 -0.4158 -0.0899 0.298 Uiso 1 1 d R U . . .
H85C H 0.4519 -0.5085 -0.0821 0.298 Uiso 1 1 d R U . . .
C86 C 0.5534(5) -0.4648(6) -0.0317(4) 0.127(3) Uani 1 1 d . . . . .
Cl1 Cl 0.19289(5) -0.31490(6) -0.45538(3) 0.0458(2) Uani 1 1 d . . . . .
O7 O 0.26072(17) -0.3648(2) -0.44374(12) 0.0635(8) Uani 1 1 d . . . . .
O8 O 0.1789(2) -0.2671(3) -0.49668(13) 0.0962(15) Uani 1 1 d . . . . .
O9 O 0.2057(2) -0.2603(2) -0.41619(13) 0.0736(9) Uani 1 1 d . . . . .
O10 O 0.12699(18) -0.3656(2) -0.46330(12) 0.0647(8) Uani 1 1 d . . . . .
Cl2 Cl 0.34764(4) -0.69461(5) -0.26952(3) 0.03518(17) Uani 1 1 d . . . . .
O11 O 0.3374(3) -0.7781(2) -0.2826(2) 0.1128(17) Uani 1 1 d . . . . .
O12 O 0.41723(16) -0.6829(3) -0.22790(10) 0.0933(15) Uani 1 1 d . . . . .
O13 O 0.35262(16) -0.6480(2) -0.30716(9) 0.0547(7) Uani 1 1 d . . . . .
O14 O 0.28269(14) -0.66584(19) -0.26166(10) 0.0505(7) Uani 1 1 d . . . . .
Cl3 Cl 0.3640(3) -0.2869(3) -0.09975(17) 0.1232(13) Uani 0.5 1 d D . P . .
Cl4 Cl 0.2976(3) -0.4226(3) -0.0793(2) 0.1516(19) Uani 0.5 1 d D . P . .
C87 C 0.2818(10) -0.3556(10) -0.1261(6) 0.147(7) Uani 0.5 1 d D U P . .
H87A H 0.2328 -0.3264 -0.1355 0.176 Uiso 0.5 1 calc R U P . .
H87B H 0.2823 -0.3843 -0.1534 0.176 Uiso 0.5 1 calc R U P . .

loop_
_atom_site_aniso_label
_atom_site_aniso_U_11
_atom_site_aniso_U_22
_atom_site_aniso_U_33
_atom_site_aniso_U_23
_atom_site_aniso_U_13
_atom_site_aniso_U_12
Co1 0.01646(16) 0.0236(2) 0.02737(19) -0.00093(13) 0.01253(14) -0.00083(13)
Co2 0.01679(16) 0.02203(19) 0.02836(19) 0.00264(13) 0.01297(14) 0.00203(13)
O1 0.0205(8) 0.0252(10) 0.0385(10) 0.0037(8) 0.0188(8) 0.0040(7)
O2 0.0217(9) 0.0257(10) 0.0392(11) 0.0016(8) 0.0206(8) -0.0016(7)
O3 0.0207(8) 0.0259(10) 0.0378(10) 0.0055(8) 0.0189(8) 0.0021(7)
O4 0.0202(8) 0.0275(10) 0.0334(10) 0.0056(8) 0.0164(7) 0.0043(7)
O5 0.0404(12) 0.0244(11) 0.0608(14) 0.0083(10) 0.0343(11) 0.0048(9)
O6 0.0380(11) 0.0297(11) 0.0511(13) 0.0158(10) 0.0302(10) 0.0103(9)
N1 0.0202(10) 0.0306(12) 0.0305(11) -0.0001(9) 0.0145(9) -0.0034(9)
N2 0.0203(10) 0.0276(12) 0.0301(11) -0.0019(9) 0.0139(9) -0.0036(9)
N3 0.0180(9) 0.0285(12) 0.0281(11) 0.0000(9) 0.0111(8) 0.0004(9)
N4 0.0197(10) 0.0243(11) 0.0270(11) -0.0004(9) 0.0116(8) -0.0012(9)
N5 0.0218(10) 0.0264(12) 0.0326(12) -0.0034(9) 0.0142(9) -0.0002(9)
N6 0.0190(10) 0.0306(12) 0.0266(11) 0.0039(9) 0.0107(8) 0.0048(9)
N7 0.0222(11) 0.0249(12) 0.0432(14) 0.0021(10) 0.0180(10) 0.0026(9)
N8 0.0219(10) 0.0344(13) 0.0329(12) 0.0076(10) 0.0154(9) 0.0055(10)
C1 0.0181(10) 0.0210(12) 0.0262(12) -0.0022(9) 0.0114(9) -0.0014(9)
C2 0.0181(11) 0.0204(12) 0.0252(12) -0.0029(9) 0.0107(9) -0.0021(9)
C3 0.0226(12) 0.0234(13) 0.0317(13) 0.0051(10) 0.0152(10) 0.0024(10)
C4 0.0177(10) 0.0250(13) 0.0236(12) -0.0009(10) 0.0100(9) 0.0003(10)
C5 0.0174(10) 0.0231(13) 0.0265(12) -0.0008(10) 0.0113(9) -0.0025(10)
C6 0.0236(12) 0.0199(12) 0.0367(14) 0.0022(10) 0.0179(11) 0.0006(10)
C7 0.0189(11) 0.0342(15) 0.0352(14) -0.0021(12) 0.0143(11) -0.0059(11)
C8 0.0213(12) 0.0342(15) 0.0323(14) -0.0041(12) 0.0129(11) -0.0068(11)
C9 0.0244(12) 0.0323(15) 0.0300(13) -0.0003(11) 0.0121(11) 0.0007(11)
C10 0.0168(11) 0.0314(15) 0.0327(14) 0.0019(11) 0.0094(10) 0.0025(10)
C11 0.0225(12) 0.0291(14) 0.0329(14) -0.0040(11) 0.0156(11) 0.0014(11)
C12 0.0262(12) 0.0293(14) 0.0303(13) -0.0040(11) 0.0128(11) 0.0036(11)
C13 0.0266(13) 0.0334(15) 0.0286(13) -0.0010(11) 0.0141(11) -0.0050(11)
C14 0.0258(12) 0.0316(15) 0.0293(13) -0.0009(11) 0.0181(11) -0.0049(11)
C15 0.0250(12) 0.0285(14) 0.0387(15) 0.0005(12) 0.0175(11) -0.0045(11)
C16 0.0334(14) 0.0307(15) 0.0475(17) -0.0043(13) 0.0252(13) -0.0080(12)
C17 0.0378(16) 0.0390(18) 0.057(2) -0.0133(15) 0.0259(15) -0.0105(14)
C18 0.056(2) 0.043(2) 0.099(3) -0.030(2) 0.052(2) -0.0260(18)
C19 0.113(4) 0.046(2) 0.109(4) -0.019(3) 0.088(4) -0.039(3)
C20 0.126(5) 0.059(3) 0.074(3) 0.002(2) 0.062(3) -0.037(3)
C21 0.070(3) 0.046(2) 0.054(2) 0.0015(17) 0.032(2) -0.023(2)
C22 0.0229(12) 0.0308(14) 0.0307(14) -0.0063(11) 0.0144(11) -0.0030(11)
C23 0.0254(12) 0.0319(15) 0.0326(14) -0.0052(11) 0.0146(11) -0.0010(11)
C24 0.0473(18) 0.0303(16) 0.0386(17) -0.0050(13) 0.0198(14) -0.0025(14)
C25 0.053(2) 0.045(2) 0.0335(16) -0.0013(14) 0.0157(15) 0.0062(16)
C26 0.0365(16) 0.058(2) 0.0388(17) -0.0194(16) 0.0103(14) -0.0019(16)
C27 0.0308(14) 0.0375(18) 0.0528(19) -0.0168(15) 0.0202(14) -0.0095(13)
C28 0.0314(14) 0.0325(16) 0.0413(16) -0.0060(13) 0.0197(12) -0.0016(12)
C29 0.0222(12) 0.0250(14) 0.0357(14) 0.0011(11) 0.0141(11) 0.0020(10)
C30 0.0235(12) 0.0251(14) 0.0395(15) 0.0028(11) 0.0154(11) 0.0033(11)
C31 0.0408(17) 0.0333(17) 0.0429(17) -0.0011(13) 0.0142(14) 0.0043(14)
C32 0.054(2) 0.0354(18) 0.056(2) -0.0076(16) 0.0260(18) 0.0037(16)
C33 0.0416(18) 0.0313(17) 0.075(3) 0.0070(17) 0.0295(18) 0.0103(15)
C34 0.0384(17) 0.0382(19) 0.058(2) 0.0201(16) 0.0172(16) 0.0094(15)
C35 0.0349(15) 0.0347(17) 0.0413(17) 0.0049(13) 0.0172(13) 0.0013(13)
C36 0.0191(11) 0.0290(14) 0.0315(13) -0.0031(11) 0.0117(10) -0.0037(10)
C37 0.0200(11) 0.0334(15) 0.0337(14) -0.0017(12) 0.0117(10) -0.0004(11)
C38 0.0241(13) 0.0479(19) 0.0338(15) 0.0023(13) 0.0094(11) 0.0003(13)
C39 0.0236(14) 0.074(3) 0.0352(16) 0.0028(16) 0.0098(12) 0.0051(16)
C40 0.0353(17) 0.074(3) 0.046(2) -0.0242(19) 0.0103(15) 0.0019(18)
C41 0.052(2) 0.042(2) 0.059(2) -0.0213(18) 0.0069(18) -0.0035(18)
C42 0.0375(16) 0.0385(18) 0.0463(19) -0.0056(15) 0.0067(14) -0.0063(14)
C43 0.0306(13) 0.0277(14) 0.0388(15) 0.0035(12) 0.0192(12) 0.0043(12)
C44 0.0267(13) 0.0326(15) 0.0312(14) 0.0034(11) 0.0129(11) 0.0086(12)
C45 0.0196(12) 0.0396(17) 0.0319(14) 0.0022(12) 0.0092(10) -0.0022(11)
C46 0.0196(12) 0.0332(16) 0.0422(16) 0.0030(12) 0.0146(11) -0.0009(11)
C47 0.0324(14) 0.0251(14) 0.0457(17) 0.0090(12) 0.0236(13) 0.0008(12)
C48 0.0297(13) 0.0331(15) 0.0395(15) 0.0049(12) 0.0226(12) 0.0008(12)
C49 0.0255(12) 0.0369(16) 0.0333(14) -0.0045(12) 0.0156(11) 0.0003(12)
C50 0.0266(13) 0.0302(15) 0.0348(14) -0.0036(11) 0.0176(11) 0.0002(11)
C51 0.0203(11) 0.0266(14) 0.0315(13) -0.0006(11) 0.0121(10) -0.0009(10)
C52 0.0222(12) 0.0292(14) 0.0329(14) -0.0017(11) 0.0140(11) -0.0017(11)
C53 0.0346(15) 0.0323(16) 0.0343(15) -0.0003(12) 0.0134(12) -0.0001(13)
C54 0.0346(15) 0.0285(16) 0.0513(19) -0.0004(14) 0.0162(14) 0.0010(13)
C55 0.0268(14) 0.0400(18) 0.0541(19) -0.0180(15) 0.0229(14) -0.0053(13)
C56 0.0295(14) 0.0476(19) 0.0382(16) -0.0117(14) 0.0185(12) -0.0081(14)
C57 0.0246(12) 0.0375(16) 0.0318(14) -0.0003(12) 0.0118(11) -0.0036(12)
C58 0.0228(12) 0.0275(14) 0.0272(13) 0.0006(10) 0.0124(10) 0.0004(10)
C59 0.0262(12) 0.0323(15) 0.0256(13) 0.0035(11) 0.0133(10) 0.0014(11)
C60 0.0310(14) 0.0353(16) 0.0278(14) 0.0003(12) 0.0110(11) -0.0025(12)
C61 0.0359(16) 0.053(2) 0.0298(15) -0.0001(14) 0.0091(13) -0.0082(15)
C62 0.0313(15) 0.065(2) 0.0330(16) 0.0139(16) 0.0090(13) 0.0061(16)
C63 0.0428(17) 0.045(2) 0.0423(18) 0.0152(15) 0.0195(15) 0.0152(15)
C64 0.0381(15) 0.0318(16) 0.0337(15) 0.0068(12) 0.0182(12) 0.0041(13)
C65 0.0223(12) 0.0265(14) 0.0356(14) 0.0003(11) 0.0142(11) -0.0012(11)
C66 0.0227(12) 0.0281(14) 0.0331(14) 0.0043(11) 0.0115(11) 0.0009(11)
C67 0.0392(16) 0.0403(18) 0.0365(16) 0.0031(13) 0.0153(13) -0.0096(14)
C68 0.052(2) 0.052(2) 0.0442(19) 0.0001(16) 0.0182(16) -0.0238(18)
C69 0.0465(19) 0.047(2) 0.0463(19) -0.0043(16) 0.0099(16) -0.0175(17)
C70 0.0471(18) 0.0438(19) 0.0359(16) -0.0016(14) 0.0129(14) -0.0055(16)
C71 0.0376(15) 0.0319(16) 0.0384(16) 0.0035(13) 0.0183(13) -0.0008(13)
C72 0.0265(13) 0.0320(15) 0.0340(14) 0.0067(12) 0.0171(11) 0.0094(11)
C73 0.0414(17) 0.0454(19) 0.0379(16) 0.0159(14) 0.0228(14) 0.0263(15)
C74 0.059(2) 0.049(2) 0.0389(18) 0.0073(15) 0.0162(16) 0.0301(19)
C75 0.093(4) 0.075(3) 0.041(2) 0.011(2) 0.020(2) 0.054(3)
C76 0.104(4) 0.095(4) 0.047(2) 0.021(3) 0.040(3) 0.063(4)
C77 0.080(3) 0.085(4) 0.074(3) 0.050(3) 0.053(3) 0.048(3)
C78 0.056(2) 0.059(2) 0.057(2) 0.0272(19) 0.0366(19) 0.030(2)
C79 0.068(3) 0.058(3) 0.051(2) 0.0305(19) 0.025(2) 0.013(2)
C80 0.051(2) 0.041(2) 0.060(2) 0.0093(17) 0.0235(18) 0.0114(17)
N9 0.091(3) 0.064(3) 0.112(4) -0.004(3) 0.058(3) -0.006(3)
C81 0.067(3) 0.072(3) 0.059(2) -0.022(2) 0.039(2) -0.020(2)
C82 0.060(2) 0.062(3) 0.063(3) -0.006(2) 0.036(2) 0.000(2)
N10 0.125(4) 0.078(3) 0.079(3) -0.012(3) 0.053(3) 0.024(3)
C83 0.128(6) 0.078(4) 0.081(4) -0.006(3) 0.039(4) 0.030(4)
C84 0.099(4) 0.053(3) 0.070(3) -0.011(2) 0.046(3) 0.015(3)
N11 0.150(8) 0.208(10) 0.136(7) 0.025(7) 0.052(6) 0.018(7)
C85 0.074(5) 0.358(15) 0.147(8) -0.030(9) 0.031(5) -0.054(7)
C86 0.083(5) 0.166(9) 0.144(8) 0.056(7) 0.059(5) 0.015(5)
Cl1 0.0442(4) 0.0559(5) 0.0423(4) 0.0026(4) 0.0232(4) 0.0004(4)
O7 0.0447(15) 0.065(2) 0.077(2) -0.0016(16) 0.0219(14) 0.0086(14)
O8 0.083(2) 0.154(4) 0.071(2) 0.058(2) 0.051(2) 0.041(3)
O9 0.091(2) 0.0535(19) 0.089(2) -0.0233(17) 0.051(2) -0.0128(17)
O10 0.0541(16) 0.078(2) 0.073(2) -0.0257(17) 0.0377(15) -0.0165(16)
Cl2 0.0262(3) 0.0428(4) 0.0389(4) 0.0112(3) 0.0160(3) 0.0101(3)
O11 0.127(4) 0.0373(18) 0.191(5) 0.007(2) 0.084(4) 0.024(2)
O12 0.0266(12) 0.219(5) 0.0326(14) 0.010(2) 0.0106(11) 0.005(2)
O13 0.0480(14) 0.078(2) 0.0446(14) 0.0207(14) 0.0258(12) 0.0087(14)
O14 0.0307(11) 0.0671(18) 0.0604(16) 0.0091(13) 0.0258(11) 0.0120(12)
Cl3 0.116(3) 0.141(4) 0.135(3) -0.007(3) 0.075(3) -0.011(3)
Cl4 0.113(3) 0.132(4) 0.224(6) -0.007(4) 0.085(4) -0.013(3)
C87 0.168(11) 0.126(10) 0.160(10) 0.000(8) 0.082(8) 0.015(8)

loop_
_atom_type_symbol
_atom_type_description
_atom_type_scat_dispersion_real
_atom_type_scat_dispersion_imag
_atom_type_scat_source
C C 0.0033 0.0016 'International Tables Vol C Tables 4.2.6.8 and 6.1.1.4'
H H 0.0000 0.0000 'International Tables Vol C Tables 4.2.6.8 and 6.1.1.4'
Cl Cl 0.1484 0.1585 'International Tables Vol C Tables 4.2.6.8 and 6.1.1.4'
Co Co 0.3494 0.9721 'International Tables Vol C Tables 4.2.6.8 and 6.1.1.4'
N N 0.0061 0.0033 'International Tables Vol C Tables 4.2.6.8 and 6.1.1.4'
O O 0.0106 0.0060 'International Tables Vol C Tables 4.2.6.8 and 6.1.1.4'

loop_
_geom_angle_atom_site_label_1
_geom_angle_atom_site_label_2
_geom_angle_atom_site_label_3
_geom_angle
_geom_angle_site_symmetry_1
_geom_angle_site_symmetry_3
_geom_angle_publ_flag
O2 Co1 O1 76.69(7) . . ?
O2 Co1 N4 94.89(8) . . ?
O1 Co1 N4 103.83(8) . . ?
O2 Co1 N2 105.56(9) . . ?
O1 Co1 N2 97.19(8) . . ?
N4 Co1 N2 153.54(8) . . ?
O2 Co1 N3 163.67(8) . . ?
O1 Co1 N3 88.46(8) . . ?
N4 Co1 N3 81.93(9) . . ?
N2 Co1 N3 82.77(9) . . ?
O2 Co1 N1 89.07(8) . . ?
O1 Co1 N1 164.94(8) . . ?
N4 Co1 N1 81.96(9) . . ?
N2 Co1 N1 81.76(9) . . ?
N3 Co1 N1 106.23(9) . . ?
O3 Co2 O4 75.76(7) . . ?
O3 Co2 N5 135.71(8) . . ?
O4 Co2 N5 84.30(8) . . ?
O3 Co2 N7 87.84(8) . . ?
O4 Co2 N7 138.11(9) . . ?
N5 Co2 N7 130.41(9) . . ?
O3 Co2 N6 133.75(8) . . ?
O4 Co2 N6 84.77(8) . . ?
N5 Co2 N6 81.71(9) . . ?
N7 Co2 N6 79.34(9) . . ?
O3 Co2 N8 89.26(8) . . ?
O4 Co2 N8 136.74(8) . . ?
N5 Co2 N8 78.76(9) . . ?
N7 Co2 N8 79.90(10) . . ?
N6 Co2 N8 130.69(8) . . ?
C1 O1 Co1 115.90(17) . . ?
C2 O2 Co1 116.57(17) . . ?
C5 O3 Co2 117.31(17) . . ?
C4 O4 Co2 117.11(17) . . ?
C80 O5 C6 114.3(3) . . ?
C3 O6 C79 111.8(3) . . ?
C7 N1 C14 113.1(2) . . ?
C7 N1 C15 112.3(2) . . ?
C14 N1 C15 109.8(2) . . ?
C7 N1 Co1 103.32(17) . . ?
C14 N1 Co1 107.02(17) . . ?
C15 N1 Co1 110.96(16) . . ?
C9 N2 C22 110.5(2) . . ?
C9 N2 C8 112.0(2) . . ?
C22 N2 C8 111.2(2) . . ?
C9 N2 Co1 105.10(17) . . ?
C22 N2 Co1 108.40(16) . . ?
C8 N2 Co1 109.37(16) . . ?
C11 N3 C10 113.0(2) . . ?
C11 N3 C29 111.0(2) . . ?
C10 N3 C29 110.1(2) . . ?
C11 N3 Co1 103.60(16) . . ?
C10 N3 Co1 106.46(17) . . ?
C29 N3 Co1 112.48(15) . . ?
C13 N4 C12 111.8(2) . . ?
C13 N4 C36 110.1(2) . . ?
C12 N4 C36 111.2(2) . . ?
C13 N4 Co1 106.18(16) . . ?
C12 N4 Co1 109.15(16) . . ?
C36 N4 Co1 108.22(16) . . ?
C50 N5 C43 109.9(2) . . ?
C50 N5 C51 111.9(2) . . ?
C43 N5 C51 111.2(2) . . ?
C50 N5 Co2 107.04(17) . . ?
C43 N5 Co2 107.12(17) . . ?
C51 N5 Co2 109.56(16) . . ?
C44 N6 C45 110.5(2) . . ?
C44 N6 C58 112.1(2) . . ?
C45 N6 C58 108.7(2) . . ?
C44 N6 Co2 103.57(16) . . ?
C45 N6 Co2 108.03(17) . . ?
C58 N6 Co2 113.82(15) . . ?
C46 N7 C47 109.5(2) . . ?
C46 N7 C65 112.7(2) . . ?
C47 N7 C65 112.5(2) . . ?
C46 N7 Co2 106.80(18) . . ?
C47 N7 Co2 108.93(18) . . ?
C65 N7 Co2 106.12(16) . . ?
C48 N8 C49 109.0(2) . . ?
C48 N8 C72 112.7(2) . . ?
C49 N8 C72 109.9(2) . . ?
C48 N8 Co2 104.89(18) . . ?
C49 N8 Co2 107.83(17) . . ?
C72 N8 Co2 112.29(17) . . ?
O1 C1 C6 124.5(2) . . ?
O1 C1 C2 115.4(2) . . ?
C6 C1 C2 120.2(2) . . ?
O2 C2 C3 124.5(2) . . ?
O2 C2 C1 115.4(2) . . ?
C3 C2 C1 120.1(2) . . ?
O6 C3 C4 119.7(2) . . ?
O6 C3 C2 121.1(2) . . ?
C4 C3 C2 119.1(2) . . ?
O4 C4 C3 124.7(2) . . ?
O4 C4 C5 114.7(2) . . ?
C3 C4 C5 120.6(2) . . ?
O3 C5 C6 125.0(2) . . ?
O3 C5 C4 114.9(2) . . ?
C6 C5 C4 120.2(2) . . ?
O5 C6 C5 120.8(2) . . ?
O5 C6 C1 120.0(2) . . ?
C5 C6 C1 119.2(2) . . ?
N1 C7 C8 110.9(2) . . ?
N1 C7 H7A 109.5 . . ?
C8 C7 H7A 109.5 . . ?
N1 C7 H7B 109.5 . . ?
C8 C7 H7B 109.5 . . ?
H7A C7 H7B 108.0 . . ?
N2 C8 C7 113.1(2) . . ?
N2 C8 H8A 109.0 . . ?
C7 C8 H8A 109.0 . . ?
N2 C8 H8B 109.0 . . ?
C7 C8 H8B 109.0 . . ?
H8A C8 H8B 107.8 . . ?
N2 C9 C10 111.6(2) . . ?
N2 C9 H9A 109.3 . . ?
C10 C9 H9A 109.3 . . ?
N2 C9 H9B 109.3 . . ?
C10 C9 H9B 109.3 . . ?
H9A C9 H9B 108.0 . . ?
N3 C10 C9 109.8(2) . . ?
N3 C10 H10A 109.7 . . ?
C9 C10 H10A 109.7 . . ?
N3 C10 H10B 109.7 . . ?
C9 C10 H10B 109.7 . . ?
H10A C10 H10B 108.2 . . ?
N3 C11 C12 110.0(2) . . ?
N3 C11 H11A 109.7 . . ?
C12 C11 H11A 109.7 . . ?
N3 C11 H11B 109.7 . . ?
C12 C11 H11B 109.7 . . ?
H11A C11 H11B 108.2 . . ?
N4 C12 C11 113.2(2) . . ?
N4 C12 H12A 108.9 . . ?
C11 C12 H12A 108.9 . . ?
N4 C12 H12B 108.9 . . ?
C11 C12 H12B 108.9 . . ?
H12A C12 H12B 107.8 . . ?
N4 C13 C14 111.0(2) . . ?
N4 C13 H13A 109.4 . . ?
C14 C13 H13A 109.4 . . ?
N4 C13 H13B 109.4 . . ?
C14 C13 H13B 109.4 . . ?
H13A C13 H13B 108.0 . . ?
N1 C14 C13 109.6(2) . . ?
N1 C14 H14A 109.8 . . ?
C13 C14 H14A 109.8 . . ?
N1 C14 H14B 109.8 . . ?
C13 C14 H14B 109.8 . . ?
H14A C14 H14B 108.2 . . ?
N1 C15 C16 117.5(2) . . ?
N1 C15 H15A 107.9 . . ?
C16 C15 H15A 107.9 . . ?
N1 C15 H15B 107.9 . . ?
C16 C15 H15B 107.9 . . ?
H15A C15 H15B 107.2 . . ?
C21 C16 C17 118.7(3) . . ?
C21 C16 C15 119.9(3) . . ?
C17 C16 C15 121.1(3) . . ?
C16 C17 C18 120.4(4) . . ?
C16 C17 H17A 119.8 . . ?
C18 C17 H17A 119.8 . . ?
C19 C18 C17 120.2(4) . . ?
C19 C18 H18A 119.9 . . ?
C17 C18 H18A 119.9 . . ?
C18 C19 C20 120.2(4) . . ?
C18 C19 H19A 119.9 . . ?
C20 C19 H19A 119.9 . . ?
C19 C20 C21 120.0(5) . . ?
C19 C20 H20A 120.0 . . ?
C21 C20 H20A 120.0 . . ?
C16 C21 C20 120.4(4) . . ?
C16 C21 H21A 119.8 . . ?
C20 C21 H21A 119.8 . . ?
N2 C22 C23 116.8(2) . . ?
N2 C22 H22A 108.1 . . ?
C23 C22 H22A 108.1 . . ?
N2 C22 H22B 108.1 . . ?
C23 C22 H22B 108.1 . . ?
H22A C22 H22B 107.3 . . ?
C24 C23 C28 118.7(3) . . ?
C24 C23 C22 120.7(3) . . ?
C28 C23 C22 120.4(3) . . ?
C25 C24 C23 120.8(3) . . ?
C25 C24 H24A 119.6 . . ?
C23 C24 H24A 119.6 . . ?
C26 C25 C24 120.2(3) . . ?
C26 C25 H25A 119.9 . . ?
C24 C25 H25A 119.9 . . ?
C25 C26 C27 119.7(3) . . ?
C25 C26 H26A 120.2 . . ?
C27 C26 H26A 120.2 . . ?
C26 C27 C28 119.9(3) . . ?
C26 C27 H27A 120.1 . . ?
C28 C27 H27A 120.1 . . ?
C27 C28 C23 120.7(3) . . ?
C27 C28 H28A 119.7 . . ?
C23 C28 H28A 119.7 . . ?
N3 C29 C30 116.1(2) . . ?
N3 C29 H29A 108.3 . . ?
C30 C29 H29A 108.3 . . ?
N3 C29 H29B 108.3 . . ?
C30 C29 H29B 108.3 . . ?
H29A C29 H29B 107.4 . . ?
C31 C30 C35 117.4(3) . . ?
C31 C30 C29 121.3(3) . . ?
C35 C30 C29 121.2(3) . . ?
C32 C31 C30 122.1(3) . . ?
C32 C31 H31A 118.9 . . ?
C30 C31 H31A 118.9 . . ?
C31 C32 C33 119.7(4) . . ?
C31 C32 H32A 120.1 . . ?
C33 C32 H32A 120.1 . . ?
C34 C33 C32 119.4(3) . . ?
C34 C33 H33A 120.3 . . ?
C32 C33 H33A 120.3 . . ?
C33 C34 C35 120.6(3) . . ?
C33 C34 H34A 119.7 . . ?
C35 C34 H34A 119.7 . . ?
C34 C35 C30 120.8(3) . . ?
C34 C35 H35A 119.6 . . ?
C30 C35 H35A 119.6 . . ?
C37 C36 N4 117.0(2) . . ?
C37 C36 H36A 108.1 . . ?
N4 C36 H36A 108.1 . . ?
C37 C36 H36B 108.1 . . ?
N4 C36 H36B 108.1 . . ?
H36A C36 H36B 107.3 . . ?
C42 C37 C38 118.4(3) . . ?
C42 C37 C36 119.8(3) . . ?
C38 C37 C36 121.8(3) . . ?
C37 C38 C39 119.9(3) . . ?
C37 C38 H38A 120.0 . . ?
C39 C38 H38A 120.0 . . ?
C40 C39 C38 120.3(4) . . ?
C40 C39 H39A 119.9 . . ?
C38 C39 H39A 119.9 . . ?
C39 C40 C41 120.3(3) . . ?
C39 C40 H40A 119.9 . . ?
C41 C40 H40A 119.9 . . ?
C40 C41 C42 119.9(4) . . ?
C40 C41 H41A 120.0 . . ?
C42 C41 H41A 120.0 . . ?
C41 C42 C37 121.1(4) . . ?
C41 C42 H42A 119.4 . . ?
C37 C42 H42A 119.4 . . ?
N5 C43 C44 110.9(2) . . ?
N5 C43 H43A 109.5 . . ?
C44 C43 H43A 109.5 . . ?
N5 C43 H43B 109.5 . . ?
C44 C43 H43B 109.5 . . ?
H43A C43 H43B 108.0 . . ?
N6 C44 C43 111.1(2) . . ?
N6 C44 H44A 109.4 . . ?
C43 C44 H44A 109.4 . . ?
N6 C44 H44B 109.4 . . ?
C43 C44 H44B 109.4 . . ?
H44A C44 H44B 108.0 . . ?
N6 C45 C46 111.7(2) . . ?
N6 C45 H45A 109.3 . . ?
C46 C45 H45A 109.3 . . ?
N6 C45 H45B 109.3 . . ?
C46 C45 H45B 109.3 . . ?
H45A C45 H45B 107.9 . . ?
N7 C46 C45 109.8(2) . . ?
N7 C46 H46A 109.7 . . ?
C45 C46 H46A 109.7 . . ?
N7 C46 H46B 109.7 . . ?
C45 C46 H46B 109.7 . . ?
H46A C46 H46B 108.2 . . ?
N7 C47 C48 110.5(2) . . ?
N7 C47 H47A 109.5 . . ?
C48 C47 H47A 109.5 . . ?
N7 C47 H47B 109.5 . . ?
C48 C47 H47B 109.5 . . ?
H47A C47 H47B 108.1 . . ?
N8 C48 C47 111.0(2) . . ?
N8 C48 H48A 109.4 . . ?
C47 C48 H48A 109.4 . . ?
N8 C48 H48B 109.4 . . ?
C47 C48 H48B 109.4 . . ?
H48A C48 H48B 108.0 . . ?
C50 C49 N8 111.0(2) . . ?
C50 C49 H49A 109.4 . . ?
N8 C49 H49A 109.4 . . ?
C50 C49 H49B 109.4 . . ?
N8 C49 H49B 109.4 . . ?
H49A C49 H49B 108.0 . . ?
N5 C50 C49 109.9(2) . . ?
N5 C50 H50A 109.7 . . ?
C49 C50 H50A 109.7 . . ?
N5 C50 H50B 109.7 . . ?
C49 C50 H50B 109.7 . . ?
H50A C50 H50B 108.2 . . ?
N5 C51 C52 116.4(2) . . ?
N5 C51 H51A 108.2 . . ?
C52 C51 H51A 108.2 . . ?
N5 C51 H51B 108.2 . . ?
C52 C51 H51B 108.2 . . ?
H51A C51 H51B 107.3 . . ?
C57 C52 C53 118.1(3) . . ?
C57 C52 C51 121.4(3) . . ?
C53 C52 C51 120.5(3) . . ?
C54 C53 C52 120.8(3) . . ?
C54 C53 H53A 119.6 . . ?
C52 C53 H53A 119.6 . . ?
C55 C54 C53 120.1(3) . . ?
C55 C54 H54A 119.9 . . ?
C53 C54 H54A 119.9 . . ?
C54 C55 C56 120.3(3) . . ?
C54 C55 H55A 119.9 . . ?
C56 C55 H55A 119.9 . . ?
C55 C56 C57 119.8(3) . . ?
C55 C56 H56A 120.1 . . ?
C57 C56 H56A 120.1 . . ?
C56 C57 C52 121.0(3) . . ?
C56 C57 H57A 119.5 . . ?
C52 C57 H57A 119.5 . . ?
N6 C58 C59 115.3(2) . . ?
N6 C58 H58A 108.5 . . ?
C59 C58 H58A 108.5 . . ?
N6 C58 H58B 108.5 . . ?
C59 C58 H58B 108.5 . . ?
H58A C58 H58B 107.5 . . ?
C64 C59 C60 118.0(3) . . ?
C64 C59 C58 120.8(3) . . ?
C60 C59 C58 121.2(3) . . ?
C61 C60 C59 120.9(3) . . ?
C61 C60 H60A 119.5 . . ?
C59 C60 H60A 119.5 . . ?
C62 C61 C60 120.3(3) . . ?
C62 C61 H61A 119.9 . . ?
C60 C61 H61A 119.9 . . ?
C61 C62 C63 120.0(3) . . ?
C61 C62 H62A 120.0 . . ?
C63 C62 H62A 120.0 . . ?
C62 C63 C64 120.2(3) . . ?
C62 C63 H63A 119.9 . . ?
C64 C63 H63A 119.9 . . ?
C63 C64 C59 120.6(3) . . ?
C63 C64 H64A 119.7 . . ?
C59 C64 H64A 119.7 . . ?
N7 C65 C66 119.2(2) . . ?
N7 C65 H65A 107.5 . . ?
C66 C65 H65A 107.5 . . ?
N7 C65 H65B 107.5 . . ?
C66 C65 H65B 107.5 . . ?
H65A C65 H65B 107.0 . . ?
C71 C66 C67 118.3(3) . . ?
C71 C66 C65 118.7(3) . . ?
C67 C66 C65 122.9(3) . . ?
C68 C67 C66 120.4(3) . . ?
C68 C67 H67A 119.8 . . ?
C66 C67 H67A 119.8 . . ?
C67 C68 C69 120.9(3) . . ?
C67 C68 H68A 119.5 . . ?
C69 C68 H68A 119.5 . . ?
C70 C69 C68 119.6(3) . . ?
C70 C69 H69A 120.2 . . ?
C68 C69 H69A 120.2 . . ?
C69 C70 C71 119.6(3) . . ?
C69 C70 H70A 120.2 . . ?
C71 C70 H70A 120.2 . . ?
C66 C71 C70 121.1(3) . . ?
C66 C71 H71A 119.4 . . ?
C70 C71 H71A 119.4 . . ?
N8 C72 C73 115.0(2) . . ?
N8 C72 H72A 108.5 . . ?
C73 C72 H72A 108.5 . . ?
N8 C72 H72B 108.5 . . ?
C73 C72 H72B 108.5 . . ?
H72A C72 H72B 107.5 . . ?
C78 C73 C74 118.0(4) . . ?
C78 C73 C72 122.1(4) . . ?
C74 C73 C72 119.8(3) . . ?
C75 C74 C73 121.1(5) . . ?
C75 C74 H74A 119.4 . . ?
C73 C74 H74A 119.4 . . ?
C76 C75 C74 121.3(5) . . ?
C76 C75 H75A 119.4 . . ?
C74 C75 H75A 119.4 . . ?
C75 C76 C77 119.4(4) . . ?
C75 C76 H76A 120.3 . . ?
C77 C76 H76A 120.3 . . ?
C76 C77 C78 121.0(5) . . ?
C76 C77 H77A 119.5 . . ?
C78 C77 H77A 119.5 . . ?
C73 C78 C77 119.1(5) . . ?
C73 C78 H78A 120.4 . . ?
C77 C78 H78A 120.4 . . ?
O6 C79 H79A 109.5 . . ?
O6 C79 H79B 109.5 . . ?
H79A C79 H79B 109.5 . . ?
O6 C79 H79C 109.5 . . ?
H79A C79 H79C 109.5 . . ?
H79B C79 H79C 109.5 . . ?
O5 C80 H80A 109.5 . . ?
O5 C80 H80B 109.5 . . ?
H80A C80 H80B 109.5 . . ?
O5 C80 H80C 109.5 . . ?
H80A C80 H80C 109.5 . . ?
H80B C80 H80C 109.5 . . ?
C82 C81 H81A 109.5 . . ?
C82 C81 H81B 109.5 . . ?
H81A C81 H81B 109.5 . . ?
C82 C81 H81C 109.5 . . ?
H81A C81 H81C 109.5 . . ?
H81B C81 H81C 109.5 . . ?
N9 C82 C81 177.7(6) . . ?
C84 C83 H83A 109.5 . . ?
C84 C83 H83B 109.5 . . ?
H83A C83 H83B 109.5 . . ?
C84 C83 H83C 109.5 . . ?
H83A C83 H83C 109.5 . . ?
H83B C83 H83C 109.5 . . ?
N10 C84 C83 177.0(7) . . ?
C86 C85 H85A 109.9 . . ?
C86 C85 H85B 109.0 . . ?
H85A C85 H85B 109.5 . . ?
C86 C85 H85C 109.5 . . ?
H85A C85 H85C 109.5 . . ?
H85B C85 H85C 109.5 . . ?
N11 C86 C85 179.4(11) . . ?
O8 Cl1 O10 110.0(2) . . ?
O8 Cl1 O7 110.0(2) . . ?
O10 Cl1 O7 110.2(2) . . ?
O8 Cl1 O9 109.0(3) . . ?
O10 Cl1 O9 108.9(2) . . ?
O7 Cl1 O9 108.7(2) . . ?
O11 Cl2 O12 110.8(3) . . ?
O11 Cl2 O13 108.9(3) . . ?
O12 Cl2 O13 108.5(2) . . ?
O11 Cl2 O14 109.9(2) . . ?
O12 Cl2 O14 109.77(19) . . ?
O13 Cl2 O14 108.94(17) . . ?
Cl4 C87 Cl3 101.4(8) . . ?
Cl4 C87 H87A 111.5 . . ?
Cl3 C87 H87A 111.5 . . ?
Cl4 C87 H87B 111.5 . . ?
Cl3 C87 H87B 111.5 . . ?
H87A C87 H87B 109.3 . . ?

loop_
_geom_bond_atom_site_label_1
_geom_bond_atom_site_label_2
_geom_bond_distance
_geom_bond_site_symmetry_2
_geom_bond_publ_flag
Co1 O2 2.092(2) . ?
Co1 O1 2.1112(19) . ?
Co1 N4 2.156(2) . ?
Co1 N2 2.165(2) . ?
Co1 N3 2.211(2) . ?
Co1 N1 2.225(2) . ?
Co2 O3 2.0924(19) . ?
Co2 O4 2.1137(19) . ?
Co2 N5 2.189(2) . ?
Co2 N7 2.201(2) . ?
Co2 N6 2.270(2) . ?
Co2 N8 2.293(2) . ?
O1 C1 1.262(3) . ?
O2 C2 1.261(3) . ?
O3 C5 1.266(3) . ?
O4 C4 1.258(3) . ?
O5 C80 1.367(5) . ?
O5 C6 1.375(3) . ?
O6 C3 1.381(3) . ?
O6 C79 1.450(5) . ?
N1 C7 1.481(3) . ?
N1 C14 1.485(3) . ?
N1 C15 1.500(4) . ?
N2 C9 1.483(4) . ?
N2 C22 1.498(3) . ?
N2 C8 1.500(3) . ?
N3 C11 1.484(3) . ?
N3 C10 1.494(3) . ?
N3 C29 1.509(4) . ?
N4 C13 1.491(4) . ?
N4 C12 1.498(3) . ?
N4 C36 1.502(3) . ?
N5 C50 1.476(3) . ?
N5 C43 1.499(4) . ?
N5 C51 1.506(3) . ?
N6 C44 1.476(4) . ?
N6 C45 1.497(4) . ?
N6 C58 1.504(3) . ?
N7 C46 1.482(4) . ?
N7 C47 1.504(4) . ?
N7 C65 1.504(4) . ?
N8 C48 1.460(4) . ?
N8 C49 1.501(4) . ?
N8 C72 1.503(3) . ?
C1 C6 1.403(3) . ?
C1 C2 1.526(4) . ?
C2 C3 1.401(4) . ?
C3 C4 1.395(4) . ?
C4 C5 1.523(4) . ?
C5 C6 1.390(4) . ?
C7 C8 1.529(4) . ?
C7 H7A 0.9700 . ?
C7 H7B 0.9700 . ?
C8 H8A 0.9700 . ?
C8 H8B 0.9700 . ?
C9 C10 1.520(4) . ?
C9 H9A 0.9700 . ?
C9 H9B 0.9700 . ?
C10 H10A 0.9700 . ?
C10 H10B 0.9700 . ?
C11 C12 1.529(4) . ?
C11 H11A 0.9700 . ?
C11 H11B 0.9700 . ?
C12 H12A 0.9700 . ?
C12 H12B 0.9700 . ?
C13 C14 1.520(4) . ?
C13 H13A 0.9700 . ?
C13 H13B 0.9700 . ?
C14 H14A 0.9700 . ?
C14 H14B 0.9700 . ?
C15 C16 1.515(4) . ?
C15 H15A 0.9700 . ?
C15 H15B 0.9700 . ?
C16 C21 1.382(5) . ?
C16 C17 1.393(5) . ?
C17 C18 1.396(5) . ?
C17 H17A 0.9300 . ?
C18 C19 1.372(8) . ?
C18 H18A 0.9300 . ?
C19 C20 1.372(8) . ?
C19 H19A 0.9300 . ?
C20 C21 1.404(5) . ?
C20 H20A 0.9300 . ?
C21 H21A 0.9300 . ?
C22 C23 1.517(4) . ?
C22 H22A 0.9700 . ?
C22 H22B 0.9700 . ?
C23 C24 1.382(5) . ?
C23 C28 1.387(4) . ?
C24 C25 1.382(5) . ?
C24 H24A 0.9300 . ?
C25 C26 1.379(6) . ?
C25 H25A 0.9300 . ?
C26 C27 1.384(6) . ?
C26 H26A 0.9300 . ?
C27 C28 1.386(5) . ?
C27 H27A 0.9300 . ?
C28 H28A 0.9300 . ?
C29 C30 1.510(4) . ?
C29 H29A 0.9700 . ?
C29 H29B 0.9700 . ?
C30 C31 1.388(5) . ?
C30 C35 1.396(4) . ?
C31 C32 1.381(5) . ?
C31 H31A 0.9300 . ?
C32 C33 1.384(6) . ?
C32 H32A 0.9300 . ?
C33 C34 1.378(6) . ?
C33 H33A 0.9300 . ?
C34 C35 1.388(5) . ?
C34 H34A 0.9300 . ?
C35 H35A 0.9300 . ?
C36 C37 1.500(4) . ?
C36 H36A 0.9700 . ?
C36 H36B 0.9700 . ?
C37 C42 1.386(5) . ?
C37 C38 1.393(4) . ?
C38 C39 1.402(5) . ?
C38 H38A 0.9300 . ?
C39 C40 1.366(6) . ?
C39 H39A 0.9300 . ?
C40 C41 1.372(6) . ?
C40 H40A 0.9300 . ?
C41 C42 1.384(5) . ?
C41 H41A 0.9300 . ?
C42 H42A 0.9300 . ?
C43 C44 1.511(4) . ?
C43 H43A 0.9700 . ?
C43 H43B 0.9700 . ?
C44 H44A 0.9700 . ?
C44 H44B 0.9700 . ?
C45 C46 1.502(4) . ?
C45 H45A 0.9700 . ?
C45 H45B 0.9700 . ?
C46 H46A 0.9700 . ?
C46 H46B 0.9700 . ?
C47 C48 1.511(4) . ?
C47 H47A 0.9700 . ?
C47 H47B 0.9700 . ?
C48 H48A 0.9700 . ?
C48 H48B 0.9700 . ?
C49 C50 1.498(4) . ?
C49 H49A 0.9700 . ?
C49 H49B 0.9700 . ?
C50 H50A 0.9700 . ?
C50 H50B 0.9700 . ?
C51 C52 1.509(4) . ?
C51 H51A 0.9700 . ?
C51 H51B 0.9700 . ?
C52 C57 1.399(4) . ?
C52 C53 1.402(4) . ?
C53 C54 1.391(5) . ?
C53 H53A 0.9300 . ?
C54 C55 1.380(5) . ?
C54 H54A 0.9300 . ?
C55 C56 1.384(5) . ?
C55 H55A 0.9300 . ?
C56 C57 1.393(5) . ?
C56 H56A 0.9300 . ?
C57 H57A 0.9300 . ?
C58 C59 1.518(4) . ?
C58 H58A 0.9700 . ?
C58 H58B 0.9700 . ?
C59 C64 1.393(4) . ?
C59 C60 1.399(4) . ?
C60 C61 1.380(4) . ?
C60 H60A 0.9300 . ?
C61 C62 1.366(5) . ?
C61 H61A 0.9300 . ?
C62 C63 1.383(6) . ?
C62 H62A 0.9300 . ?
C63 C64 1.385(4) . ?
C63 H63A 0.9300 . ?
C64 H64A 0.9300 . ?
C65 C66 1.512(4) . ?
C65 H65A 0.9700 . ?
C65 H65B 0.9700 . ?
C66 C71 1.390(4) . ?
C66 C67 1.397(4) . ?
C67 C68 1.378(5) . ?
C67 H67A 0.9300 . ?
C68 C69 1.385(6) . ?
C68 H68A 0.9300 . ?
C69 C70 1.379(5) . ?
C69 H69A 0.9300 . ?
C70 C71 1.397(5) . ?
C70 H70A 0.9300 . ?
C71 H71A 0.9300 . ?
C72 C73 1.513(4) . ?
C72 H72A 0.9700 . ?
C72 H72B 0.9700 . ?
C73 C78 1.385(5) . ?
C73 C74 1.417(6) . ?
C74 C75 1.379(6) . ?
C74 H74A 0.9300 . ?
C75 C76 1.345(8) . ?
C75 H75A 0.9300 . ?
C76 C77 1.389(9) . ?
C76 H76A 0.9300 . ?
C77 C78 1.422(6) . ?
C77 H77A 0.9300 . ?
C78 H78A 0.9300 . ?
C79 H79A 0.9600 . ?
C79 H79B 0.9600 . ?
C79 H79C 0.9600 . ?
C80 H80A 0.9600 . ?
C80 H80B 0.9600 . ?
C80 H80C 0.9600 . ?
N9 C82 1.158(6) . ?
C81 C82 1.425(7) . ?
C81 H81A 0.9600 . ?
C81 H81B 0.9600 . ?
C81 H81C 0.9600 . ?
N10 C84 1.149(7) . ?
C83 C84 1.412(8) . ?
C83 H83A 0.9600 . ?
C83 H83B 0.9600 . ?
C83 H83C 0.9600 . ?
N11 C86 1.168(11) . ?
C85 C86 1.494(13) . ?
C85 H85A 0.9602 . ?
C85 H85B 0.9601 . ?
C85 H85C 0.9599 . ?
Cl1 O8 1.424(3) . ?
Cl1 O10 1.428(3) . ?
Cl1 O7 1.430(3) . ?
Cl1 O9 1.439(3) . ?
Cl2 O11 1.405(4) . ?
Cl2 O12 1.416(3) . ?
Cl2 O13 1.427(3) . ?
Cl2 O14 1.430(2) . ?
Cl3 C87 1.808(15) . ?
Cl4 C87 1.734(14) . ?
C87 H87A 0.9700 . ?
C87 H87B 0.9700 . ?

loop_
_platon_squeeze_void_nr
_platon_squeeze_void_average_x
_platon_squeeze_void_average_y
_platon_squeeze_void_average_z
_platon_squeeze_void_volume
_platon_squeeze_void_count_electrons
1 0.000 0.000 0.500 137.2 7.7
2 1.000 0.500 1.000 137.2 7.4
